data_2012712
loop_
_publ_author_name
'Sethu Sankar, K.'
'Velmurugan, D.'
'Thirumamagal, B. T. S.'
'Shanmuga Sundara Raj, S.'
'Fun, H.-K.'
'Moon, Jib-Kim'

_publ_section_title
;
 2-[1-(Phenylsulfonyl)ethyl]benzoic acid and
 2-[1-(phenylsulfonyl)propyl]benzoic acid
;
_journal_issue 5
_journal_name_full 'Acta Crystallographica Section C'
_journal_page_first o257
_journal_page_last o259
_journal_paper_doi 10.1107/S0108270102004389
_journal_volume 58
_journal_year 2002
_chemical_formula_moiety 'C16 H16 O4 S'
_chemical_formula_sum 'C16 H16 O4 S'
_chemical_formula_weight 304.35
_chemical_name_systematic
;
2-[1-(Phenylsulfonyl)propyl]benzoic acid
;
_space_group_IT_number 2
_symmetry_cell_setting triclinic
_symmetry_space_group_name_Hall '-P 1'
_symmetry_space_group_name_H-M 'P -1'
_atom_sites_solution_hydrogens geom
_atom_sites_solution_primary direct
_atom_sites_solution_secondary difmap
_audit_creation_method SHELXL97
_cell_angle_alpha 94.634(9)
_cell_angle_beta 91.8070(10)
_cell_angle_gamma 116.020(8)
_cell_formula_units_Z 2
_cell_length_a 7.4805(10)
_cell_length_b 7.5125(9)
_cell_length_c 14.4853(18)
_cell_measurement_reflns_used 25
_cell_measurement_temperature 293(2)
_cell_measurement_theta_max 24.97
_cell_measurement_theta_min 2.83
_cell_volume 727.09(17)
_computing_cell_refinement 'CAD-4 Software'
_computing_data_collection 'CAD-4 Software (Enraf-Nonius, 1989)'
_computing_data_reduction 'SDP (Frenz, 1989)'
_computing_molecular_graphics 'ZORTEP (Zsolnai, 1997)'
_computing_publication_material 'SHELX97 and PARST (Nardelli, 1995)'
_computing_structure_refinement 'SHELXL97 (Sheldrick, 1997)'
_computing_structure_solution 'SHELXS97 (Sheldrick, 1997)'
_diffrn_ambient_temperature 293(2)
_diffrn_measurement_device_type 'Enraf-Nonius CAD-4'
_diffrn_measurement_method w/2\q
_diffrn_radiation_monochromator graphite
_diffrn_radiation_source 'fine-focus sealed tube'
_diffrn_radiation_type MoK\a
_diffrn_radiation_wavelength 0.71073
_diffrn_reflns_av_R_equivalents 0.016
_diffrn_reflns_av_sigmaI/netI 0.030
_diffrn_reflns_limit_h_max 8
_diffrn_reflns_limit_h_min -8
_diffrn_reflns_limit_k_max 8
_diffrn_reflns_limit_k_min -8
_diffrn_reflns_limit_l_max 17
_diffrn_reflns_limit_l_min 0
_diffrn_reflns_number 2625
_diffrn_reflns_theta_max 24.97
_diffrn_reflns_theta_min 2.83
_diffrn_standards_decay_% 1
_diffrn_standards_interval_time 300
_diffrn_standards_number 3
_exptl_absorpt_coefficient_mu 0.235
_exptl_absorpt_correction_type none
_exptl_crystal_colour colourless
_exptl_crystal_density_diffrn 1.390
_exptl_crystal_density_meas ?
_exptl_crystal_density_method 'not measured'
_exptl_crystal_description block
_exptl_crystal_F_000 320
_exptl_crystal_size_max 0.40
_exptl_crystal_size_mid 0.30
_exptl_crystal_size_min 0.26
_refine_diff_density_max 0.28
_refine_diff_density_min -0.19
_refine_ls_extinction_method none
_refine_ls_goodness_of_fit_ref 1.014
_refine_ls_hydrogen_treatment constr
_refine_ls_matrix_type full
_refine_ls_number_parameters 192
_refine_ls_number_reflns 2518
_refine_ls_number_restraints 0
_refine_ls_restrained_S_all 1.014
_refine_ls_R_factor_all 0.056
_refine_ls_R_factor_gt 0.040
_refine_ls_shift/su_max <0.001
_refine_ls_shift/su_mean 0.000
_refine_ls_structure_factor_coef Fsqd
_refine_ls_weighting_details 'w =1/[\s^2^(Fo^2^)+(0.0549P)^2^+0.1743P] where P=(Fo^2^+2Fc^2^)/3'
_refine_ls_weighting_scheme calc
_refine_ls_wR_factor_gt 0.098
_refine_ls_wR_factor_ref 0.107
_reflns_number_gt 2004
_reflns_number_total 2518
_reflns_threshold_expression I>2\s(I)
_cod_data_source_file na1557.cif
_cod_data_source_block II
_cod_depositor_comments
;
The following automatic conversions were performed:
'_symmetry_cell_setting' value 'Triclinic' changed to 'triclinic'
according to '/home/saulius/struct/CIF-dictionaries/cif_core.dic'
dictionary named 'cif_core.dic' version 2.4.1 from 2010-06-29.

Automatic conversion script
Id: cif_fix_enum 1527 2010-12-29 10:47:43Z saulius 

The following automatic conversions were performed:

'_symmetry_cell_setting' value 'Triclinic' changed to 'triclinic'
according to /home/saulius/struct/CIF-dictionaries/cif_core.dic
dictionary named 'cif_core.dic' version 2.4.1 from 2010-06-29.

Automatic conversion script
Id: cif_fix_values 1715 2011-07-08 13:25:40Z adriana 

The following automatic conversions were performed:

'_exptl_crystal_density_meas' value 'not measured' was changed to '?'
- the value is perceived as not measured.

Automatic conversion script
Id: cif_fix_values 3008 2015-01-20 13:52:24Z robertas 
;
_cod_original_cell_volume 727.09(16)
_cod_original_sg_symbol_H-M P-1
_cod_database_code 2012712
_cod_database_fobs_code 2012712

loop_
_symmetry_equiv_pos_as_xyz
'x, y, z'
'-x, -y, -z'

loop_
_atom_site_label
_atom_site_fract_x
_atom_site_fract_y
_atom_site_fract_z
_atom_site_U_iso_or_equiv
_atom_site_adp_type
_atom_site_calc_flag
_atom_site_refinement_flags
_atom_site_occupancy
_atom_site_disorder_assembly
_atom_site_disorder_group
_atom_site_type_symbol
S1 0.20708(8) 0.44293(8) 0.16910(4) 0.04162(19) Uani d . 1 . . S
O1 0.3803(2) 0.5780(2) 0.42924(12) 0.0561(5) Uani d . 1 . . O
O2 0.2830(3) 0.3211(2) 0.21172(12) 0.0603(5) Uani d . 1 . . O
O3 0.2600(3) 0.2837(3) 0.48350(13) 0.0654(5) Uani d . 1 . . O
H3 0.3736 0.3305 0.5082 0.098 Uiso calc R 1 . . H
O4 0.0334(2) 0.3469(2) 0.10488(11) 0.0559(5) Uani d . 1 . . O
C1 0.0374(3) 0.3470(3) 0.38971(14) 0.0374(5) Uani d . 1 . . C
C2 -0.0049(3) 0.4326(3) 0.31428(14) 0.0371(5) Uani d . 1 . . C
C3 -0.2037(3) 0.3623(3) 0.28149(17) 0.0494(6) Uani d . 1 . . C
H3A -0.2340 0.4178 0.2318 0.059 Uiso calc R 1 . . H
C4 -0.3568(3) 0.2135(4) 0.32024(18) 0.0561(6) Uani d . 1 . . C
H4 -0.4882 0.1711 0.2973 0.067 Uiso calc R 1 . . H
C5 -0.3145(4) 0.1279(4) 0.39295(18) 0.0564(6) Uani d . 1 . . C
H5 -0.4172 0.0263 0.4190 0.068 Uiso calc R 1 . . H
C6 -0.1199(3) 0.1931(3) 0.42713(16) 0.0489(6) Uani d . 1 . . C
H6 -0.0922 0.1338 0.4760 0.059 Uiso calc R 1 . . H
C7 0.2418(3) 0.4146(3) 0.43423(14) 0.0411(5) Uani d . 1 . . C
C8 0.1556(3) 0.5853(3) 0.26256(14) 0.0377(5) Uani d . 1 . . C
H8 0.2763 0.6521 0.3049 0.045 Uiso calc R 1 . . H
C9 0.1063(3) 0.7462(3) 0.22693(15) 0.0441(5) Uani d . 1 . . C
H9A 0.2163 0.8339 0.1939 0.053 Uiso calc R 1 . . H
H9B -0.0112 0.6839 0.1837 0.053 Uiso calc R 1 . . H
C10 0.0687(4) 0.8674(4) 0.30598(17) 0.0550(6) Uani d . 1 . . C
H10A -0.0538 0.7858 0.3319 0.082 Uiso calc R 1 . . H
H10B 0.0592 0.9796 0.2830 0.082 Uiso calc R 1 . . H
H10C 0.1768 0.9136 0.3531 0.082 Uiso calc R 1 . . H
C11 0.3998(3) 0.6215(3) 0.11182(15) 0.0383(5) Uani d . 1 . . C
C12 0.5860(3) 0.7331(3) 0.15787(17) 0.0486(6) Uani d . 1 . . C
H12 0.6107 0.7158 0.2190 0.058 Uiso calc R 1 . . H
C13 0.7347(3) 0.8709(4) 0.11141(19) 0.0550(6) Uani d . 1 . . C
H13 0.8600 0.9485 0.1418 0.066 Uiso calc R 1 . . H
C14 0.6984(4) 0.8939(4) 0.02084(19) 0.0551(6) Uani d . 1 . . C
H14 0.7999 0.9852 -0.0103 0.066 Uiso calc R 1 . . H
C15 0.5130(4) 0.7828(4) -0.02414(17) 0.0514(6) Uani d . 1 . . C
H15 0.4896 0.7990 -0.0856 0.062 Uiso calc R 1 . . H
C16 0.3613(3) 0.6473(3) 0.02139(15) 0.0446(5) Uani d . 1 . . C
H16 0.2347 0.5743 -0.0085 0.053 Uiso calc R 1 . . H

loop_
_atom_site_aniso_label
_atom_site_aniso_U_11
_atom_site_aniso_U_22
_atom_site_aniso_U_33
_atom_site_aniso_U_12
_atom_site_aniso_U_13
_atom_site_aniso_U_23
S1 0.0417(3) 0.0341(3) 0.0467(3) 0.0141(2) 0.0052(2) 0.0067(2)
O1 0.0477(10) 0.0464(10) 0.0633(11) 0.0102(8) -0.0162(8) 0.0170(8)
O2 0.0758(12) 0.0514(10) 0.0719(12) 0.0401(9) 0.0239(9) 0.0268(9)
O3 0.0529(11) 0.0533(10) 0.0794(13) 0.0122(8) -0.0198(9) 0.0273(9)
O4 0.0447(9) 0.0477(9) 0.0539(10) 0.0031(8) -0.0003(8) -0.0063(8)
C1 0.0414(12) 0.0378(11) 0.0338(11) 0.0182(10) 0.0030(9) 0.0032(9)
C2 0.0355(11) 0.0367(11) 0.0369(11) 0.0141(9) 0.0012(9) 0.0033(9)
C3 0.0391(13) 0.0542(14) 0.0528(14) 0.0185(11) -0.0034(10) 0.0104(11)
C4 0.0338(12) 0.0625(16) 0.0657(16) 0.0155(12) 0.0012(11) 0.0090(13)
C5 0.0422(14) 0.0572(15) 0.0598(16) 0.0113(12) 0.0144(12) 0.0125(12)
C6 0.0502(14) 0.0509(14) 0.0430(13) 0.0185(11) 0.0072(11) 0.0123(11)
C7 0.0472(13) 0.0403(12) 0.0363(12) 0.0199(11) -0.0003(10) 0.0062(9)
C8 0.0365(11) 0.0363(11) 0.0364(11) 0.0130(9) -0.0036(9) 0.0047(9)
C9 0.0504(13) 0.0395(12) 0.0443(13) 0.0215(11) 0.0004(10) 0.0069(10)
C10 0.0661(16) 0.0462(14) 0.0548(15) 0.0269(12) 0.0072(12) 0.0039(11)
C11 0.0375(11) 0.0343(11) 0.0445(12) 0.0167(9) 0.0047(9) 0.0059(9)
C12 0.0424(13) 0.0462(13) 0.0541(14) 0.0165(11) -0.0030(11) 0.0095(11)
C13 0.0366(13) 0.0460(14) 0.0766(18) 0.0130(11) -0.0002(12) 0.0085(12)
C14 0.0526(15) 0.0443(13) 0.0725(18) 0.0222(12) 0.0217(13) 0.0181(12)
C15 0.0637(16) 0.0523(14) 0.0438(13) 0.0293(13) 0.0104(12) 0.0111(11)
C16 0.0469(13) 0.0411(12) 0.0457(13) 0.0196(10) 0.0022(10) 0.0046(10)

loop_
_atom_type_symbol
_atom_type_description
_atom_type_scat_dispersion_real
_atom_type_scat_dispersion_imag
_atom_type_scat_source
C C 0.0033 0.0016 'International Tables Vol C Tables 4.2.6.8 and 6.1.1.4'
H H 0.0000 0.0000 'International Tables Vol C Tables 4.2.6.8 and 6.1.1.4'
O O 0.0106 0.0060 'International Tables Vol C Tables 4.2.6.8 and 6.1.1.4'
S S 0.1246 0.1234 'International Tables Vol C Tables 4.2.6.8 and 6.1.1.4'

loop_
_geom_angle_atom_site_label_1
_geom_angle_atom_site_label_2
_geom_angle_atom_site_label_3
_geom_angle
_geom_angle_publ_flag
O2 S1 O4 118.47(11) ?
O2 S1 C11 108.79(10) ?
O4 S1 C11 108.10(10) y
O2 S1 C8 106.80(10) y
O4 S1 C8 108.80(10) y
C11 S1 C8 105.20(10) ?
C7 O3 H3 109.5 ?
C6 C1 C2 119.08(19) ?
C6 C1 C7 117.51(19) ?
C2 C1 C7 123.39(18) ?
C3 C2 C1 117.93(19) ?
C3 C2 C8 118.64(19) ?
C1 C2 C8 123.25(18) ?
C4 C3 C2 122.2(2) ?
C4 C3 H3A 118.9 ?
C2 C3 H3A 118.9 ?
C3 C4 C5 119.7(2) ?
C3 C4 H4 120.2 ?
C5 C4 H4 120.2 ?
C4 C5 C6 119.8(2) ?
C4 C5 H5 120.1 ?
C6 C5 H5 120.1 ?
C5 C6 C1 121.3(2) ?
C5 C6 H6 119.4 ?
C1 C6 H6 119.4 ?
O1 C7 O3 121.8(2) y
O1 C7 C1 124.5(2) y
O3 C7 C1 113.7(2) y
C2 C8 C9 115.77(17) ?
C2 C8 S1 105.60(10) y
C9 C8 S1 111.90(10) y
C2 C8 H8 107.7 ?
C9 C8 H8 107.7 ?
S1 C8 H8 107.7 ?
C10 C9 C8 111.36(18) ?
C10 C9 H9A 109.4 ?
C8 C9 H9A 109.4 ?
C10 C9 H9B 109.4 ?
C8 C9 H9B 109.4 ?
H9A C9 H9B 108.0 ?
C9 C10 H10A 109.5 ?
C9 C10 H10B 109.5 ?
H10A C10 H10B 109.5 ?
C9 C10 H10C 109.5 ?
H10A C10 H10C 109.5 ?
H10B C10 H10C 109.5 ?
C12 C11 C16 121.0(2) ?
C12 C11 S1 119.92(17) ?
C16 C11 S1 119.10(17) ?
C11 C12 C13 118.8(2) ?
C11 C12 H12 120.6 ?
C13 C12 H12 120.6 ?
C14 C13 C12 120.4(2) ?
C14 C13 H13 119.8 ?
C12 C13 H13 119.8 ?
C13 C14 C15 120.3(2) ?
C13 C14 H14 119.8 ?
C15 C14 H14 119.8 ?
C16 C15 C14 120.3(2) ?
C16 C15 H15 119.8 ?
C14 C15 H15 119.8 ?
C15 C16 C11 119.1(2) ?
C15 C16 H16 120.4 ?
C11 C16 H16 120.4 ?

loop_
_geom_bond_atom_site_label_1
_geom_bond_atom_site_label_2
_geom_bond_site_symmetry_2
_geom_bond_distance
_geom_bond_publ_flag
S1 O2 . 1.437(2) y
S1 O4 . 1.438(2) y
S1 C11 . 1.767(2) y
S1 C8 . 1.813(2) ?
O1 C7 . 1.220(3) y
O3 C7 . 1.311(2) y
O3 H3 . 0.8200 ?
C1 C6 . 1.401(3) ?
C1 C2 . 1.407(3) ?
C1 C7 . 1.488(3) ?
C2 C3 . 1.393(3) ?
C2 C8 . 1.518(3) ?
C3 C4 . 1.377(3) ?
C3 H3A . 0.9300 ?
C4 C5 . 1.374(3) ?
C4 H4 . 0.9300 ?
C5 C6 . 1.377(3) ?
C5 H5 . 0.9300 ?
C6 H6 . 0.9300 ?
C8 C9 . 1.531(3) ?
C8 H8 . 0.9800 ?
C9 C10 . 1.515(3) ?
C9 H9A . 0.9700 ?
C9 H9B . 0.9700 ?
C10 H10A . 0.9600 ?
C10 H10B . 0.9600 ?
C10 H10C . 0.9600 ?
C11 C12 . 1.384(3) ?
C11 C16 . 1.379(3) ?
C12 C13 . 1.382(3) ?
C12 H12 . 0.9300 ?
C13 C14 . 1.371(4) ?
C13 H13 . 0.9300 ?
C14 C15 . 1.372(3) ?
C14 H14 . 0.9300 ?
C15 C16 . 1.379(3) ?
C15 H15 . 0.9300 ?
C16 H16 . 0.9300 ?

loop_
_geom_hbond_atom_site_label_D
_geom_hbond_atom_site_label_H
_geom_hbond_atom_site_label_A
_geom_hbond_site_symmetry_A
_geom_hbond_distance_DH
_geom_hbond_distance_HA
_geom_hbond_distance_DA
_geom_hbond_angle_DHA
_geom_hbond_publ_flag
C6 H6 O3 1_555 0.93 2.36 2.695(3) 101 y
C8 H8 O1 1_555 0.98 2.15 2.917(3) 134 y
C16 H16 O4 1_555 0.93 2.50 2.887(3) 105 y
O3 H3 O1 2_666 0.82 1.83 2.652(3) 175 y

loop_
_geom_torsion_atom_site_label_1
_geom_torsion_atom_site_label_2
_geom_torsion_atom_site_label_3
_geom_torsion_atom_site_label_4
_geom_torsion
_geom_torsion_publ_flag
C6 C1 C2 C3 1.4(3) ?
C7 C1 C2 C3 -177.04(19) ?
C6 C1 C2 C8 -173.70(19) ?
C7 C1 C2 C8 7.9(3) ?
C1 C2 C3 C4 -0.2(3) ?
C8 C2 C3 C4 175.1(2) ?
C2 C3 C4 C5 -0.9(4) ?
C3 C4 C5 C6 0.7(4) ?
C4 C5 C6 C1 0.5(4) ?
C2 C1 C6 C5 -1.6(3) ?
C7 C1 C6 C5 176.9(2) ?
C6 C1 C7 O1 -157.2(2) ?
C2 C1 C7 O1 21.2(3) ?
C6 C1 C7 O3 20.3(3) ?
C2 C1 C7 O3 -161.2(2) ?
C3 C2 C8 C9 39.7(3) ?
C1 C2 C8 C9 -145.3(2) ?
C3 C2 C8 S1 -84.7(2) ?
C1 C2 C8 S1 90.3(2) ?
O2 S1 C8 C2 -62.6(2) y
O4 S1 C8 C2 66.3(2) y
C11 S1 C8 C2 -178.10(10) y
O2 S1 C8 C9 170.6(2) y
O4 S1 C8 C9 -60.5(2) y
C11 S1 C8 C9 55.1(2) y
C2 C8 C9 C10 60.3(2) ?
S1 C8 C9 C10 -178.58(16) ?
O2 S1 C11 C12 -48.9(2) y
O4 S1 C11 C12 -178.7(2) y
C8 S1 C11 C12 65.2(2) y
O2 S1 C11 C16 131.2(2) y
O4 S1 C11 C16 1.4(2) y
C8 S1 C11 C16 -114.7(2) y
C16 C11 C12 C13 -0.5(3) ?
S1 C11 C12 C13 179.6(2) y
C11 C12 C13 C14 -1.0(4) ?
C12 C13 C14 C15 1.2(4) ?
C13 C14 C15 C16 0.2(4) ?
C14 C15 C16 C11 -1.6(3) ?
C12 C11 C16 C15 1.8(3) ?
S1 C11 C16 C15 -178.3(2) y

loop_
_cod_related_entry_id
_cod_related_entry_database
_cod_related_entry_code
1 ChemSpider 4402194
